data_7712034
loop_
_publ_author_name
'Tang, Jiamin'
'Zhang, Sheng'
'Li, Linzhou'
'Yao, Linbin'
'Zhang, Ronghu'
'Yin, Bing'
'Zhang, Jiangwei'

_publ_section_title
;
 Influence of ligand substitution and the solvent effect on the structures
 and magnetic properties of dinuclear Dy<sub>2</sub> supramolecular
 architectures constructed with the bis-&#x3b2;-diketonate-Dy<sub>2</sub>
 building block as a metalloligand.
;
_journal_issue 5
_journal_name_full 'Dalton transactions (Cambridge, England : 2003)'
_journal_page_first 1366
_journal_page_last 1377
_journal_paper_doi 10.1039/d2dt03468a
_journal_volume 52
_journal_year 2023
_chemical_formula_moiety 'C56 H24 Dy2 F24 O16, 2(C6 H15 N)'
_chemical_formula_sum 'C68 H54 Dy2 F24 N2 O16'
_chemical_formula_weight 1936.13
_space_group_crystal_system monoclinic
_space_group_IT_number 14
_space_group_name_Hall '-P 2yn'
_space_group_name_H-M_alt 'P 1 21/n 1'
_atom_sites_solution_hydrogens geom
_audit_creation_date 2022-11-22
_audit_creation_method
;
Olex2 1.5
(compiled 2022.04.07 svn.rca3783a0 for OlexSys, GUI svn.r6498)
;
_audit_update_record
;
2022-12-07 deposited with the CCDC.	2023-01-02 downloaded from the CCDC.
;
_cell_angle_alpha 90
_cell_angle_beta 114.772(6)
_cell_angle_gamma 90
_cell_formula_units_Z 4
_cell_length_a 19.4037(11)
_cell_length_b 20.0870(8)
_cell_length_c 21.2918(11)
_cell_measurement_reflns_used 2922
_cell_measurement_temperature 293.0(1)
_cell_measurement_theta_max 61.1860
_cell_measurement_theta_min 3.3260
_cell_volume 7535.1(7)
_computing_cell_refinement 'CrysAlisPro 1.171.40.53 (Rigaku OD, 2019)'
_computing_data_collection 'CrysAlisPro 1.171.40.53 (Rigaku OD, 2019)'
_computing_data_reduction 'CrysAlisPro 1.171.40.53 (Rigaku OD, 2019)'
_computing_molecular_graphics 'Olex2 1.5 (Dolomanov et al., 2009)'
_computing_publication_material 'Olex2 1.5 (Dolomanov et al., 2009)'
_computing_structure_refinement 'SHELXL 2019/1 (Sheldrick, 2015)'
_diffrn_ambient_temperature 293.0(1)
_diffrn_detector 'CCD plate'
_diffrn_detector_area_resol_mean 8.1281
_diffrn_detector_type Eos
_diffrn_measured_fraction_theta_full 0.999
_diffrn_measured_fraction_theta_max 0.999
_diffrn_measurement_details
;
List of Runs (angles in degrees, time in seconds):

  # Type    Start    End  Width  t~exp~   \w     \q     \k     \f   Frames
#--------------------------------------------------------------------------
  1  \w     14.00  50.00   1.00    2.00    --    0.00  57.00 -90.00   36
  2  \w      1.00  42.00   1.00    2.00    --    0.00 -99.00  60.00   41
  3  \w    -77.00 -32.00   1.00    2.00    --    0.00 178.00 120.00   45
  4  \w    -76.00 -50.00   1.00    2.00    --    0.00 178.00 -90.00   26
  5  \w     42.00  88.00   1.00    6.00    --   54.63-125.00  90.00   46
  6  \w    -18.00  52.00   1.00    6.00    --   54.63 -37.00 150.00   70
  7  \w     34.00 123.00   1.00    6.00    --   54.63  37.00  60.00   89
  8  \w      2.00  68.00   1.00    6.00    --   54.63 -57.00  60.00   66
  9  \w     57.00 129.00   1.00    6.00    --  109.26 -50.00 120.00   72
 10  \w     63.00 126.00   1.00    6.00    --  109.26 178.00  30.00   63
 11  \w     91.00 176.00   1.00    6.00    --  109.26  50.00 -90.00   85
 12  \w     46.00 113.00   1.00    6.00    --  109.26-111.00   0.00   67
 13  \w     41.00 147.00   1.00    6.00    --  109.26 -91.00  30.00  106
 14  \w     51.00  76.00   1.00    6.00    --  109.26-111.00 150.00   25
 15  \w     55.00 106.00   1.00    6.00    --  109.26-111.00 -90.00   51
 16  \w    129.00 172.00   1.00    6.00    --  109.26  50.00 -30.00   43
;
_diffrn_measurement_device 'four-circle diffractometer'
_diffrn_measurement_device_type 'Xcalibur, Eos, Gemini'
_diffrn_measurement_method '\w scans'
_diffrn_orient_matrix_type 'CrysAlisPro convention (1999,Acta A55,543-557)'
_diffrn_orient_matrix_UB_11 -0.0093249000
_diffrn_orient_matrix_UB_12 -0.0476362000
_diffrn_orient_matrix_UB_13 0.0526095000
_diffrn_orient_matrix_UB_21 -0.0869529000
_diffrn_orient_matrix_UB_22 0.0050769000
_diffrn_orient_matrix_UB_23 -0.0392280000
_diffrn_orient_matrix_UB_31 0.0000613000
_diffrn_orient_matrix_UB_32 -0.0598763000
_diffrn_orient_matrix_UB_33 -0.0451907000
_diffrn_radiation_monochromator graphite
_diffrn_radiation_probe x-ray
_diffrn_radiation_type 'Cu K\a'
_diffrn_radiation_wavelength 1.54184
_diffrn_reflns_av_R_equivalents 0.0845
_diffrn_reflns_av_unetI/netI 0.1234
_diffrn_reflns_Laue_measured_fraction_full 0.999
_diffrn_reflns_Laue_measured_fraction_max 0.999
_diffrn_reflns_limit_h_max 23
_diffrn_reflns_limit_h_min -23
_diffrn_reflns_limit_k_max 20
_diffrn_reflns_limit_k_min -24
_diffrn_reflns_limit_l_max 15
_diffrn_reflns_limit_l_min -25
_diffrn_reflns_number 28168
_diffrn_reflns_point_group_measured_fraction_full 0.999
_diffrn_reflns_point_group_measured_fraction_max 0.999
_diffrn_reflns_theta_full 67.245
_diffrn_reflns_theta_max 67.245
_diffrn_reflns_theta_min 3.173
_diffrn_source 'fine-focus sealed X-ray tube'
_diffrn_source_target Mo
_diffrn_source_type 'Enhance (Cu) X-ray Source'
_exptl_absorpt_coefficient_mu 11.610
_exptl_absorpt_correction_T_max 1.00000
_exptl_absorpt_correction_T_min 0.69197
_exptl_absorpt_correction_type multi-scan
_exptl_absorpt_process_details
;
CrysAlisPro 1.171.40.53 (Rigaku Oxford Diffraction, 2019)
Empirical absorption correction using spherical harmonics,
 implemented in SCALE3 ABSPACK scaling algorithm.
;
_exptl_crystal_colour colourless
_exptl_crystal_colour_primary colourless
_exptl_crystal_density_diffrn 1.707
_exptl_crystal_description block
_exptl_crystal_F_000 3808
_exptl_crystal_size_max 0.09
_exptl_crystal_size_mid 0.08
_exptl_crystal_size_min 0.08
_refine_diff_density_max 1.186
_refine_diff_density_min -0.988
_refine_diff_density_rms 0.114
_refine_ls_extinction_method none
_refine_ls_goodness_of_fit_ref 1.013
_refine_ls_hydrogen_treatment constr
_refine_ls_matrix_type full
_refine_ls_number_parameters 1015
_refine_ls_number_reflns 13494
_refine_ls_number_restraints 3181
_refine_ls_restrained_S_all 1.001
_refine_ls_R_factor_all 0.1507
_refine_ls_R_factor_gt 0.0770
_refine_ls_shift/su_max 0.001
_refine_ls_shift/su_mean 0.000
_refine_ls_structure_factor_coef Fsqd
_refine_ls_weighting_details 'w=1/[\s^2^(Fo^2^)+(0.0878P)^2^+5.0809P] where P=(Fo^2^+2Fc^2^)/3'
_refine_ls_weighting_scheme calc
_refine_ls_wR_factor_gt 0.1766
_refine_ls_wR_factor_ref 0.2294
_reflns_Friedel_coverage 0.000
_reflns_number_gt 7071
_reflns_number_total 13494
_reflns_threshold_expression 'I > 2\s(I)'
_cod_data_source_file d2dt03468a2.cif
_cod_data_source_block exp_11493
_cod_depositor_comments 'Adding full bibliography for 7712034--7712040.cif.'
_cod_database_code 7712034
_shelx_shelxl_version_number 2019/1
_shelx_space_group_comment
;
The symmetry employed for this shelxl refinement is uniquely defined
by the following loop, which should always be used as a source of
symmetry information in preference to the above space-group names.
They are only intended as comments.
;
_shelx_estimated_absorpt_t_max 0.457
_shelx_estimated_absorpt_t_min 0.421
_olex2_refinement_description
;
1. Fixed Uiso
 At 1.2 times of:
  All C(H) groups, All C(H,H) groups
 At 1.5 times of:
  All C(H,H,H) groups
2. Restrained distances
 C1-F1 = C1-F2 = C1-F3
 1.32 with sigma of 0.01
 F1-F2 = F2-F3 = F3-F1
 2.1 with sigma of 0.01
 C1-C2
 1.52 with sigma of 0.01
3. Uiso/Uaniso restraints and constraints
All non-hydrogen atoms have similar U: within 3.8A with sigma of 0.02 and sigma
for terminal atoms of 0.04 within 3.8A
4.a Secondary CH2 refined with riding coordinates:
 C57(H57A,H57B), C59(H59A,H59B), C61(H61A,H61B), C63(H63A,H63B), C65(H65A,
 H65B), C67(H67A,H67B)
4.b Aromatic/amide H refined with riding coordinates:
 C3(H3), C6(H6), C7(H7), C8(H8), C10(H10), C12(H12), C17(H17), C20(H20),
 C21(H21), C22(H22), C24(H24), C26(H26), C31(H31), C34(H34), C35(H35), C36(H36),
  C38(H38), C40(H40), C45(H45), C48(H48), C49(H49), C50(H50), C52(H52), C54(H54)
4.c Idealised Me refined as rotating group:
 C58(H58A,H58B,H58C), C60(H60A,H60B,H60C), C62(H62A,H62B,H62C), C64(H64A,H64B,
 H64C), C66(H66A,H66B,H66C), C68(H68A,H68B,H68C)
;
_olex2_submission_special_instructions 'No special instructions were received'
_oxdiff_exptl_absorpt_empirical_details
;
Empirical correction (ABSPACK) includes:
- Absorption correction using spherical harmonics
- Frame scaling
;
_oxdiff_exptl_absorpt_empirical_full_max 1.394
_oxdiff_exptl_absorpt_empirical_full_min 0.839

loop_
_space_group_symop_operation_xyz
'x, y, z'
'-x+1/2, y+1/2, -z+1/2'
'-x, -y, -z'
'x-1/2, -y-1/2, z-1/2'

loop_
_atom_site_label
_atom_site_type_symbol
_atom_site_fract_x
_atom_site_fract_y
_atom_site_fract_z
_atom_site_U_iso_or_equiv
_atom_site_adp_type
_atom_site_occupancy
_atom_site_site_symmetry_order
_atom_site_calc_flag
_atom_site_refinement_flags_posn
_atom_site_refinement_flags_adp
_atom_site_refinement_flags_occupancy
_atom_site_disorder_assembly
_atom_site_disorder_group
Dy1 Dy 0.20036(4) 0.41337(3) 0.32293(3) 0.0497(2) Uani 1 1 d . U . . .
Dy2 Dy -0.19265(4) 0.56269(3) 0.18383(3) 0.0494(2) Uani 1 1 d . U . . .
F1 F -0.2614(5) 0.7949(5) 0.1074(6) 0.150(4) Uani 1 1 d D U . . .
F2 F -0.1645(7) 0.7873(7) 0.0900(7) 0.209(6) Uani 1 1 d D U . . .
F3 F -0.1617(7) 0.8430(5) 0.1727(6) 0.221(6) Uani 1 1 d D U . . .
F4 F 0.3707(7) 0.5224(6) 0.5892(5) 0.166(5) Uani 1 1 d . U . . .
F5 F 0.4292(6) 0.4959(7) 0.5327(6) 0.164(4) Uani 1 1 d . U . . .
F6 F 0.3817(7) 0.4252(5) 0.5674(5) 0.159(5) Uani 1 1 d . U . . .
F7 F -0.3682(5) 0.5947(5) -0.0705(5) 0.118(3) Uani 1 1 d . U . . .
F8 F -0.3571(6) 0.4943(5) -0.0455(5) 0.136(4) Uani 1 1 d . U . . .
F9 F -0.3055(5) 0.5342(6) -0.1061(4) 0.131(4) Uani 1 1 d . U . . .
F10 F 0.3579(6) 0.6261(5) 0.2876(7) 0.147(4) Uani 1 1 d . U . . .
F11 F 0.4065(7) 0.5507(8) 0.2704(8) 0.180(4) Uani 1 1 d . U . . .
F12 F 0.4115(7) 0.5528(7) 0.3590(7) 0.211(6) Uani 1 1 d . U . . .
F13 F -0.4017(5) 0.3464(5) 0.1231(6) 0.134(4) Uani 1 1 d . U . . .
F14 F -0.3943(6) 0.4198(6) 0.1986(6) 0.140(4) Uani 1 1 d . U . . .
F15 F -0.4428(5) 0.4442(5) 0.0917(6) 0.132(4) Uani 1 1 d . U . . .
F16 F 0.1998(7) 0.2729(8) 0.0958(6) 0.181(5) Uani 1 1 d . U . . .
F17 F 0.2588(8) 0.2233(7) 0.1761(7) 0.165(4) Uani 1 1 d . U . . .
F18 F 0.2970(7) 0.3094(7) 0.1675(6) 0.160(4) Uani 1 1 d . U . . .
F19 F -0.2306(5) 0.6383(5) 0.4254(4) 0.122(3) Uani 1 1 d . U . . .
F20 F -0.2071(7) 0.7061(5) 0.3618(6) 0.140(4) Uani 1 1 d . U . . .
F21 F -0.3157(5) 0.6629(6) 0.3279(4) 0.132(4) Uani 1 1 d . U . . .
F22 F 0.1699(5) 0.1693(4) 0.4448(5) 0.103(3) Uani 1 1 d . U . . .
F23 F 0.2672(5) 0.1857(4) 0.4263(5) 0.111(3) Uani 1 1 d . U . . .
F24 F 0.1595(7) 0.1766(5) 0.3424(5) 0.148(4) Uani 1 1 d . U . . .
N1 N 0.4143(7) 0.3328(7) 0.3410(7) 0.091(3) Uani 1 1 d . U . . .
N2 N 0.5997(8) 0.6559(9) 0.1708(7) 0.115(4) Uani 1 1 d . U . . .
O1 O -0.2094(4) 0.6784(4) 0.1638(4) 0.0627(19) Uani 1 1 d . U . . .
O2 O -0.0851(4) 0.6136(4) 0.2666(4) 0.0513(16) Uani 1 1 d . U . . .
O3 O 0.1743(4) 0.5220(4) 0.3448(4) 0.0508(16) Uani 1 1 d . U . . .
O4 O 0.2924(4) 0.4393(4) 0.4336(4) 0.0597(18) Uani 1 1 d . U . . .
O5 O -0.2668(5) 0.5712(4) 0.0648(4) 0.0632(19) Uani 1 1 d . U . . .
O6 O -0.1088(4) 0.5814(4) 0.1332(4) 0.0545(17) Uani 1 1 d . U . . .
O7 O 0.1437(4) 0.4656(4) 0.2161(4) 0.0555(17) Uani 1 1 d . U . . .
O8 O 0.2981(5) 0.4698(4) 0.3076(4) 0.0658(18) Uani 1 1 d . U . . .
O9 O -0.2985(4) 0.4941(4) 0.1619(4) 0.0609(18) Uani 1 1 d . U . . .
O10 O -0.1631(4) 0.4604(4) 0.1511(4) 0.0536(16) Uani 1 1 d . U . . .
O11 O 0.0918(4) 0.3545(4) 0.2555(4) 0.0540(16) Uani 1 1 d . U . . .
O12 O 0.2373(5) 0.3401(4) 0.2535(4) 0.0646(19) Uani 1 1 d . U . . .
O13 O -0.2464(4) 0.6024(4) 0.2595(4) 0.0600(18) Uani 1 1 d . U . . .
O14 O -0.1439(4) 0.4927(4) 0.2815(4) 0.0537(16) Uani 1 1 d . U . . .
O15 O 0.1246(4) 0.4096(4) 0.3840(4) 0.0538(16) Uani 1 1 d . U . . .
O16 O 0.2225(5) 0.3093(4) 0.3797(4) 0.0624(18) Uani 1 1 d . U . . .
C1 C -0.1882(6) 0.7872(5) 0.1408(6) 0.102(4) Uani 1 1 d D U . . .
C2 C -0.1623(7) 0.7253(6) 0.1859(6) 0.063(3) Uani 1 1 d D U . . .
C3 C -0.0913(7) 0.7273(6) 0.2382(6) 0.062(3) Uani 1 1 d . U . . .
H3 H -0.065610 0.767716 0.249299 0.074 Uiso 1 1 calc R U . . .
C4 C -0.0549(6) 0.6691(6) 0.2768(5) 0.050(2) Uani 1 1 d . U . . .
C5 C 0.0244(6) 0.6741(5) 0.3303(5) 0.045(2) Uani 1 1 d . U . . .
C6 C 0.0534(6) 0.7313(6) 0.3707(5) 0.050(2) Uani 1 1 d . U . . .
H6 H 0.023309 0.769050 0.363525 0.060 Uiso 1 1 calc R U . . .
C7 C 0.1270(6) 0.7309(5) 0.4212(5) 0.047(2) Uani 1 1 d . U . . .
H7 H 0.146064 0.768742 0.448162 0.056 Uiso 1 1 calc R U . . .
C8 C 0.1726(6) 0.6759(6) 0.4324(5) 0.051(2) Uani 1 1 d . U . . .
H8 H 0.221334 0.676163 0.467882 0.061 Uiso 1 1 calc R U . . .
C9 C 0.1460(6) 0.6189(5) 0.3904(5) 0.046(2) Uani 1 1 d . U . . .
C10 C 0.0720(6) 0.6203(5) 0.3405(5) 0.047(2) Uani 1 1 d . U . . .
H10 H 0.053445 0.583057 0.312459 0.056 Uiso 1 1 calc R U . . .
C11 C 0.1931(6) 0.5589(6) 0.3976(5) 0.047(2) Uani 1 1 d . U . . .
C12 C 0.2536(7) 0.5430(6) 0.4609(6) 0.060(2) Uani 1 1 d . U . . .
H12 H 0.263922 0.572166 0.497641 0.072 Uiso 1 1 calc R U . . .
C13 C 0.2992(7) 0.4869(7) 0.4728(6) 0.058(2) Uani 1 1 d . U . . .
C14 C 0.3650(10) 0.4804(9) 0.5426(9) 0.091(4) Uani 1 1 d . U . . .
C15 C -0.3214(9) 0.5469(8) -0.0525(7) 0.078(4) Uani 1 1 d . U . . .
C16 C -0.2499(7) 0.5614(6) 0.0156(6) 0.058(3) Uani 1 1 d . U . . .
C17 C -0.1805(7) 0.5614(6) 0.0128(6) 0.062(2) Uani 1 1 d . U . . .
H17 H -0.178126 0.553472 -0.029302 0.074 Uiso 1 1 calc R U . . .
C18 C -0.1112(7) 0.5734(6) 0.0735(6) 0.055(2) Uani 1 1 d . U . . .
C19 C -0.0364(7) 0.5696(5) 0.0682(5) 0.052(2) Uani 1 1 d . U . . .
C20 C -0.0253(7) 0.5912(6) 0.0110(6) 0.060(3) Uani 1 1 d . U . . .
H20 H -0.066126 0.606568 -0.028170 0.072 Uiso 1 1 calc R U . . .
C21 C 0.0466(7) 0.5897(6) 0.0125(6) 0.059(3) Uani 1 1 d . U . . .
H21 H 0.053540 0.603845 -0.026042 0.071 Uiso 1 1 calc R U . . .
C22 C 0.1067(7) 0.5681(6) 0.0687(5) 0.055(2) Uani 1 1 d . U . . .
H22 H 0.154736 0.569404 0.069071 0.066 Uiso 1 1 calc R U . . .
C23 C 0.0983(7) 0.5437(6) 0.1264(5) 0.051(2) Uani 1 1 d . U . . .
C24 C 0.0249(6) 0.5443(5) 0.1243(5) 0.049(2) Uani 1 1 d . U . . .
H24 H 0.017446 0.527157 0.161527 0.059 Uiso 1 1 calc R U . . .
C25 C 0.1593(7) 0.5151(6) 0.1878(6) 0.052(2) Uani 1 1 d . U . . .
C26 C 0.2322(7) 0.5452(6) 0.2150(6) 0.064(3) Uani 1 1 d . U . . .
H26 H 0.239346 0.582264 0.192292 0.077 Uiso 1 1 calc R U . . .
C27 C 0.2926(7) 0.5230(6) 0.2727(6) 0.059(2) Uani 1 1 d . U . . .
C28 C 0.3631(9) 0.5671(9) 0.3042(10) 0.094(4) Uani 1 1 d . U . . .
C29 C -0.3886(10) 0.4092(9) 0.1410(10) 0.096(4) Uani 1 1 d . U . . .
C30 C -0.3085(7) 0.4331(7) 0.1455(7) 0.069(3) Uani 1 1 d . U . . .
C31 C -0.2641(7) 0.3882(6) 0.1342(6) 0.063(3) Uani 1 1 d . U . . .
H31 H -0.282060 0.344964 0.122844 0.076 Uiso 1 1 calc R U . . .
C32 C -0.1908(7) 0.4035(6) 0.1389(6) 0.052(2) Uani 1 1 d . U . . .
C33 C -0.1419(7) 0.3500(6) 0.1318(6) 0.057(2) Uani 1 1 d . U . . .
C34 C -0.1698(8) 0.2932(6) 0.0913(6) 0.064(3) Uani 1 1 d . U . . .
H34 H -0.221847 0.286444 0.068088 0.076 Uiso 1 1 calc R U . . .
C35 C -0.1195(8) 0.2465(6) 0.0857(7) 0.068(3) Uani 1 1 d . U . . .
H35 H -0.138697 0.209210 0.057847 0.081 Uiso 1 1 calc R U . . .
C36 C -0.0427(7) 0.2543(6) 0.1202(6) 0.061(3) Uani 1 1 d . U . . .
H36 H -0.010070 0.222549 0.115798 0.074 Uiso 1 1 calc R U . . .
C37 C -0.0132(7) 0.3107(6) 0.1623(6) 0.054(2) Uani 1 1 d . U . . .
C38 C -0.0627(7) 0.3583(6) 0.1668(6) 0.058(2) Uani 1 1 d . U . . .
H38 H -0.043368 0.396341 0.193311 0.070 Uiso 1 1 calc R U . . .
C39 C 0.0701(7) 0.3227(6) 0.1998(6) 0.056(2) Uani 1 1 d . U . . .
C40 C 0.1204(8) 0.3002(7) 0.1710(7) 0.071(3) Uani 1 1 d . U . . .
H40 H 0.099268 0.277120 0.129330 0.085 Uiso 1 1 calc R U . . .
C41 C 0.1962(8) 0.3099(6) 0.1994(7) 0.062(2) Uani 1 1 d . U . . .
C42 C 0.2336(10) 0.2849(9) 0.1557(9) 0.087(4) Uani 1 1 d . U . . .
C43 C -0.2437(9) 0.6502(9) 0.3599(8) 0.085(4) Uani 1 1 d . U . . .
C44 C -0.2181(7) 0.5956(6) 0.3245(6) 0.060(3) Uani 1 1 d . U . . .
C45 C -0.1691(7) 0.5490(6) 0.3667(6) 0.060(2) Uani 1 1 d . U . . .
H45 H -0.158242 0.550056 0.413543 0.072 Uiso 1 1 calc R U . . .
C46 C -0.1336(6) 0.4988(6) 0.3426(6) 0.053(2) Uani 1 1 d . U . . .
C47 C -0.0782(6) 0.4522(6) 0.3945(6) 0.052(2) Uani 1 1 d . U . . .
C48 C -0.0849(7) 0.4305(6) 0.4536(6) 0.057(2) Uani 1 1 d . U . . .
H48 H -0.124210 0.446463 0.463567 0.068 Uiso 1 1 calc R U . . .
C49 C -0.0343(7) 0.3860(6) 0.4972(6) 0.063(3) Uani 1 1 d . U . . .
H49 H -0.039477 0.371665 0.536530 0.075 Uiso 1 1 calc R U . . .
C50 C 0.0259(7) 0.3614(6) 0.4830(6) 0.057(2) Uani 1 1 d . U . . .
H50 H 0.059267 0.329718 0.511664 0.069 Uiso 1 1 calc R U . . .
C51 C 0.0342(6) 0.3854(6) 0.4256(5) 0.050(2) Uani 1 1 d . U . . .
C52 C -0.0175(6) 0.4311(5) 0.3824(5) 0.050(2) Uani 1 1 d . U . . .
H52 H -0.010917 0.447868 0.344528 0.060 Uiso 1 1 calc R U . . .
C53 C 0.0998(7) 0.3654(6) 0.4094(6) 0.053(2) Uani 1 1 d . U . . .
C54 C 0.1273(7) 0.2987(6) 0.4213(6) 0.056(2) Uani 1 1 d . U . . .
H54 H 0.107949 0.269287 0.443568 0.068 Uiso 1 1 calc R U . . .
C55 C 0.1812(7) 0.2769(6) 0.4007(6) 0.058(3) Uani 1 1 d . U . . .
C56 C 0.1950(9) 0.2013(7) 0.4031(7) 0.071(3) Uani 1 1 d . U . . .
C57 C 0.4629(10) 0.3829(9) 0.3270(10) 0.108(4) Uani 1 1 d . U . . .
H57A H 0.457069 0.425479 0.345692 0.129 Uiso 1 1 calc R U . . .
H57B H 0.515589 0.369556 0.351450 0.129 Uiso 1 1 calc R U . . .
C58 C 0.4463(10) 0.3916(9) 0.2545(9) 0.120(5) Uani 1 1 d . U . . .
H58A H 0.449434 0.349345 0.234757 0.180 Uiso 1 1 calc R U . . .
H58B H 0.482483 0.421746 0.250166 0.180 Uiso 1 1 calc R U . . .
H58C H 0.396121 0.409430 0.230579 0.180 Uiso 1 1 calc R U . . .
C59 C 0.4136(9) 0.3436(9) 0.4110(9) 0.105(4) Uani 1 1 d . U . . .
H59A H 0.378066 0.313140 0.416909 0.126 Uiso 1 1 calc R U . . .
H59B H 0.397528 0.388731 0.414104 0.126 Uiso 1 1 calc R U . . .
C60 C 0.5002(12) 0.3308(12) 0.4726(10) 0.161(7) Uani 1 1 d . U . . .
H60A H 0.516264 0.286416 0.468709 0.241 Uiso 1 1 calc R U . . .
H60B H 0.499460 0.336441 0.517070 0.241 Uiso 1 1 calc R U . . .
H60C H 0.534814 0.362243 0.467539 0.241 Uiso 1 1 calc R U . . .
C61 C 0.4364(11) 0.2661(10) 0.3279(11) 0.124(5) Uani 1 1 d . U . . .
H61A H 0.488971 0.258239 0.359459 0.148 Uiso 1 1 calc R U . . .
H61B H 0.433180 0.264686 0.281201 0.148 Uiso 1 1 calc R U . . .
C62 C 0.3883(12) 0.2110(10) 0.3363(11) 0.157(7) Uani 1 1 d . U . . .
H62A H 0.395155 0.209103 0.383554 0.236 Uiso 1 1 calc R U . . .
H62B H 0.403280 0.169318 0.323672 0.236 Uiso 1 1 calc R U . . .
H62C H 0.335923 0.219432 0.306863 0.236 Uiso 1 1 calc R U . . .
C63 C 0.5688(12) 0.7104(13) 0.1906(11) 0.154(6) Uani 1 1 d . U . . .
H63A H 0.569077 0.703163 0.235707 0.184 Uiso 1 1 calc R U . . .
H63B H 0.517151 0.718677 0.157227 0.184 Uiso 1 1 calc R U . . .
C64 C 0.6233(12) 0.7709(11) 0.1926(11) 0.150(7) Uani 1 1 d . U . . .
H64A H 0.673615 0.762345 0.227146 0.225 Uiso 1 1 calc R U . . .
H64B H 0.604405 0.811298 0.203638 0.225 Uiso 1 1 calc R U . . .
H64C H 0.624607 0.775289 0.148204 0.225 Uiso 1 1 calc R U . . .
C65 C 0.6050(10) 0.6462(11) 0.1057(9) 0.121(5) Uani 1 1 d . U . . .
H65A H 0.616196 0.599652 0.102263 0.145 Uiso 1 1 calc R U . . .
H65B H 0.647772 0.671896 0.106703 0.145 Uiso 1 1 calc R U . . .
C66 C 0.5356(11) 0.6650(12) 0.0406(9) 0.152(7) Uani 1 1 d . U . . .
H66A H 0.491802 0.642304 0.040103 0.229 Uiso 1 1 calc R U . . .
H66B H 0.543433 0.652288 0.000597 0.229 Uiso 1 1 calc R U . . .
H66C H 0.527646 0.712203 0.039905 0.229 Uiso 1 1 calc R U . . .
C67 C 0.5389(13) 0.5965(13) 0.1711(12) 0.159(6) Uani 1 1 d . U . . .
H67A H 0.487718 0.614216 0.150878 0.191 Uiso 1 1 calc R U . . .
H67B H 0.541088 0.559532 0.142703 0.191 Uiso 1 1 calc R U . . .
C68 C 0.5550(13) 0.5744(13) 0.2354(13) 0.182(8) Uani 1 1 d . U . . .
H68A H 0.608725 0.567750 0.259913 0.273 Uiso 1 1 calc R U . . .
H68B H 0.529123 0.533049 0.232784 0.273 Uiso 1 1 calc R U . . .
H68C H 0.538516 0.606681 0.259504 0.273 Uiso 1 1 calc R U . . .

loop_
_atom_site_aniso_label
_atom_site_aniso_U_11
_atom_site_aniso_U_22
_atom_site_aniso_U_33
_atom_site_aniso_U_23
_atom_site_aniso_U_13
_atom_site_aniso_U_12
Dy1 0.0556(4) 0.0494(4) 0.0569(4) 0.0049(3) 0.0360(3) 0.0094(3)
Dy2 0.0477(4) 0.0531(4) 0.0487(4) -0.0024(3) 0.0216(3) 0.0024(3)
F1 0.095(7) 0.117(7) 0.197(9) 0.087(7) 0.019(7) 0.025(6)
F2 0.209(11) 0.210(11) 0.193(10) 0.122(9) 0.068(9) 0.017(10)
F3 0.245(11) 0.078(7) 0.178(10) 0.031(7) -0.070(9) 0.025(8)
F4 0.149(9) 0.157(9) 0.101(7) -0.040(7) -0.038(6) 0.071(7)
F5 0.095(7) 0.211(11) 0.141(8) 0.021(8) 0.005(7) -0.009(8)
F6 0.181(10) 0.092(7) 0.105(7) 0.028(6) -0.038(7) 0.018(7)
F7 0.084(6) 0.130(8) 0.093(6) -0.001(5) -0.009(5) 0.037(6)
F8 0.132(8) 0.118(8) 0.107(7) -0.009(6) 0.001(6) -0.050(7)
F9 0.097(7) 0.200(10) 0.070(5) -0.044(6) 0.011(5) 0.006(7)
F10 0.084(6) 0.089(7) 0.209(10) 0.019(7) 0.003(7) -0.024(6)
F11 0.107(7) 0.201(10) 0.250(10) -0.046(9) 0.094(7) -0.044(7)
F12 0.145(8) 0.195(10) 0.167(9) 0.076(8) -0.058(8) -0.096(8)
F13 0.081(6) 0.096(7) 0.219(10) 0.002(7) 0.057(6) -0.025(5)
F14 0.118(7) 0.181(10) 0.159(9) 0.005(7) 0.094(7) -0.036(7)
F15 0.055(5) 0.121(8) 0.182(9) -0.005(7) 0.013(6) -0.003(5)
F16 0.146(9) 0.301(12) 0.118(7) -0.061(8) 0.077(7) 0.056(9)
F17 0.204(9) 0.152(9) 0.202(9) 0.002(8) 0.147(7) 0.063(8)
F18 0.148(8) 0.203(10) 0.189(8) -0.091(7) 0.131(7) -0.054(7)
F19 0.123(7) 0.162(8) 0.072(5) -0.019(5) 0.031(5) 0.064(6)
F20 0.170(9) 0.094(7) 0.159(8) -0.033(7) 0.073(7) 0.019(7)
F21 0.100(7) 0.189(9) 0.081(5) -0.024(6) 0.013(5) 0.090(6)
F22 0.119(7) 0.063(5) 0.144(7) 0.023(5) 0.073(6) 0.014(5)
F23 0.111(7) 0.081(6) 0.160(8) 0.036(5) 0.077(6) 0.047(5)
F24 0.192(10) 0.091(7) 0.113(7) -0.036(6) 0.015(7) 0.018(7)
N1 0.094(6) 0.093(7) 0.107(6) 0.007(6) 0.064(5) 0.013(6)
N2 0.087(8) 0.162(11) 0.102(8) 0.000(8) 0.045(7) 0.037(8)
O1 0.058(4) 0.062(4) 0.064(4) 0.005(3) 0.021(3) 0.008(4)
O2 0.052(4) 0.050(4) 0.051(3) 0.000(3) 0.020(3) 0.004(3)
O3 0.054(4) 0.057(4) 0.052(3) 0.003(3) 0.032(3) 0.005(3)
O4 0.055(4) 0.064(4) 0.060(4) 0.003(3) 0.025(3) 0.013(3)
O5 0.059(4) 0.069(4) 0.060(4) 0.000(3) 0.023(3) 0.001(3)
O6 0.058(4) 0.062(4) 0.046(3) -0.002(3) 0.024(3) -0.001(3)
O7 0.062(4) 0.055(4) 0.061(3) 0.007(3) 0.037(3) -0.001(3)
O8 0.061(4) 0.072(4) 0.077(4) 0.004(3) 0.041(3) 0.001(3)
O9 0.053(4) 0.067(4) 0.070(4) -0.002(4) 0.033(3) -0.006(4)
O10 0.056(4) 0.055(4) 0.058(3) -0.004(3) 0.031(3) -0.003(3)
O11 0.067(4) 0.052(4) 0.060(3) -0.001(3) 0.043(3) 0.007(3)
O12 0.080(4) 0.065(4) 0.069(4) 0.001(3) 0.051(3) 0.013(4)
O13 0.062(4) 0.061(4) 0.058(4) -0.003(3) 0.026(3) 0.009(3)
O14 0.061(4) 0.054(4) 0.051(3) 0.001(3) 0.029(3) 0.002(3)
O15 0.059(4) 0.053(4) 0.064(3) 0.007(3) 0.041(3) 0.011(3)
O16 0.070(4) 0.061(4) 0.069(4) 0.007(3) 0.042(3) 0.020(3)
C1 0.105(8) 0.085(7) 0.081(7) 0.015(7) 0.006(7) 0.016(7)
C2 0.068(5) 0.059(5) 0.061(5) 0.015(4) 0.026(4) 0.006(5)
C3 0.062(5) 0.055(5) 0.063(5) 0.016(4) 0.021(4) -0.001(4)
C4 0.052(4) 0.053(5) 0.047(4) -0.002(4) 0.023(4) 0.005(4)
C5 0.053(5) 0.044(5) 0.045(4) 0.005(4) 0.029(4) -0.001(4)
C6 0.060(5) 0.046(5) 0.050(5) 0.001(4) 0.028(4) 0.001(4)
C7 0.050(5) 0.045(5) 0.049(5) -0.008(4) 0.025(4) -0.005(4)
C8 0.053(5) 0.055(5) 0.049(5) 0.000(4) 0.025(4) -0.001(4)
C9 0.050(5) 0.051(5) 0.046(4) 0.007(4) 0.028(4) 0.003(4)
C10 0.053(5) 0.045(5) 0.048(4) 0.002(4) 0.028(4) 0.003(4)
C11 0.046(4) 0.055(5) 0.049(4) 0.005(4) 0.029(4) 0.003(4)
C12 0.062(5) 0.063(5) 0.054(4) 0.006(4) 0.025(4) 0.009(4)
C13 0.055(5) 0.069(5) 0.058(5) 0.008(5) 0.031(4) 0.008(5)
C14 0.078(8) 0.085(8) 0.084(8) 0.003(7) 0.009(7) 0.015(7)
C15 0.081(8) 0.084(8) 0.054(6) -0.007(6) 0.013(6) -0.001(7)
C16 0.067(5) 0.055(5) 0.051(5) -0.001(4) 0.022(4) 0.003(5)
C17 0.070(5) 0.069(5) 0.046(4) -0.005(4) 0.025(4) 0.000(5)
C18 0.064(5) 0.056(5) 0.050(4) -0.001(4) 0.028(4) -0.003(4)
C19 0.069(5) 0.050(5) 0.041(4) 0.000(4) 0.029(4) -0.001(4)
C20 0.074(6) 0.056(5) 0.048(5) 0.006(4) 0.025(4) -0.006(5)
C21 0.079(6) 0.067(6) 0.047(5) 0.007(5) 0.041(5) -0.001(5)
C22 0.066(5) 0.054(5) 0.053(5) -0.002(4) 0.033(4) -0.005(5)
C23 0.065(5) 0.047(5) 0.051(4) -0.001(4) 0.034(4) -0.003(4)
C24 0.065(5) 0.050(5) 0.042(4) 0.006(4) 0.032(4) -0.008(4)
C25 0.061(5) 0.052(5) 0.055(4) -0.001(4) 0.037(4) 0.002(4)
C26 0.061(5) 0.067(5) 0.074(5) 0.011(5) 0.036(4) -0.005(5)
C27 0.056(5) 0.066(5) 0.066(5) 0.002(5) 0.037(4) -0.002(5)
C28 0.063(7) 0.100(8) 0.110(8) 0.034(7) 0.028(7) -0.010(7)
C29 0.076(8) 0.084(8) 0.118(8) 0.006(8) 0.031(7) -0.015(7)
C30 0.057(5) 0.072(5) 0.080(5) 0.012(5) 0.029(4) -0.010(5)
C31 0.060(5) 0.056(5) 0.079(5) 0.003(5) 0.035(4) -0.008(4)
C32 0.060(5) 0.050(5) 0.058(4) 0.008(4) 0.035(4) -0.003(4)
C33 0.065(5) 0.054(5) 0.061(5) 0.002(4) 0.035(4) -0.003(4)
C34 0.072(6) 0.054(5) 0.069(5) -0.002(5) 0.033(5) -0.012(5)
C35 0.077(6) 0.056(6) 0.075(6) -0.009(5) 0.036(5) -0.008(5)
C36 0.074(6) 0.054(5) 0.068(5) -0.006(5) 0.041(5) -0.001(5)
C37 0.066(5) 0.054(5) 0.062(5) 0.000(4) 0.047(4) -0.004(4)
C38 0.068(5) 0.052(5) 0.065(5) -0.002(4) 0.039(4) 0.001(4)
C39 0.071(5) 0.055(5) 0.061(4) 0.001(4) 0.045(4) 0.005(4)
C40 0.087(5) 0.072(5) 0.070(5) -0.011(5) 0.049(4) 0.003(5)
C41 0.073(5) 0.067(5) 0.071(5) -0.006(4) 0.054(4) 0.007(5)
C42 0.092(7) 0.092(8) 0.093(7) -0.032(6) 0.053(6) 0.011(7)
C43 0.079(8) 0.097(8) 0.071(7) -0.011(7) 0.023(6) 0.040(7)
C44 0.060(5) 0.069(5) 0.052(5) -0.002(4) 0.024(4) 0.009(5)
C45 0.064(5) 0.067(5) 0.053(4) 0.004(4) 0.028(4) 0.013(4)
C46 0.050(5) 0.058(5) 0.055(4) 0.006(4) 0.026(4) 0.000(4)
C47 0.055(5) 0.053(5) 0.055(5) 0.004(4) 0.031(4) 0.000(4)
C48 0.060(5) 0.067(6) 0.060(5) 0.013(4) 0.041(4) 0.005(5)
C49 0.068(6) 0.078(6) 0.054(5) 0.022(5) 0.038(5) 0.004(5)
C50 0.062(5) 0.062(5) 0.056(5) 0.012(4) 0.032(4) 0.004(5)
C51 0.058(5) 0.050(5) 0.052(4) 0.006(4) 0.033(4) 0.003(4)
C52 0.057(5) 0.051(5) 0.052(4) 0.007(4) 0.034(4) 0.005(4)
C53 0.060(5) 0.053(5) 0.058(5) -0.001(4) 0.036(4) 0.002(4)
C54 0.062(5) 0.052(5) 0.065(5) 0.009(4) 0.036(4) 0.005(4)
C55 0.073(5) 0.048(5) 0.054(5) 0.001(4) 0.028(4) 0.014(5)
C56 0.084(7) 0.060(7) 0.067(6) 0.005(6) 0.030(6) 0.015(6)
C57 0.093(8) 0.107(8) 0.129(8) 0.010(7) 0.052(7) 0.009(7)
C58 0.117(11) 0.130(12) 0.125(11) 0.002(10) 0.063(9) -0.016(10)
C59 0.097(7) 0.110(7) 0.111(7) 0.010(6) 0.045(6) 0.017(6)
C60 0.156(14) 0.177(15) 0.130(12) 0.014(12) 0.040(12) 0.033(13)
C61 0.113(9) 0.114(9) 0.155(9) 0.013(8) 0.067(8) 0.012(8)
C62 0.154(12) 0.112(11) 0.182(12) 0.036(11) 0.047(11) 0.001(11)
C63 0.114(10) 0.196(13) 0.128(10) -0.004(10) 0.028(9) 0.054(10)
C64 0.131(14) 0.152(15) 0.157(14) 0.059(13) 0.050(12) 0.042(13)
C65 0.090(9) 0.173(12) 0.101(9) 0.010(9) 0.042(8) 0.036(9)
C66 0.125(13) 0.209(16) 0.105(11) 0.010(12) 0.030(10) 0.028(13)
C67 0.122(11) 0.202(13) 0.129(10) 0.020(11) 0.028(10) 0.017(10)
C68 0.149(14) 0.222(17) 0.170(15) 0.023(14) 0.062(13) -0.013(14)

loop_
_atom_type_symbol
_atom_type_description
_atom_type_scat_dispersion_real
_atom_type_scat_dispersion_imag
_atom_type_scat_source
C C 0.0181 0.0091 'International Tables Vol C Tables 4.2.6.8 and 6.1.1.4'
H H 0.0000 0.0000 'International Tables Vol C Tables 4.2.6.8 and 6.1.1.4'
O O 0.0492 0.0322 'International Tables Vol C Tables 4.2.6.8 and 6.1.1.4'
N N 0.0311 0.0180 'International Tables Vol C Tables 4.2.6.8 and 6.1.1.4'
F F 0.0727 0.0534 'International Tables Vol C Tables 4.2.6.8 and 6.1.1.4'
Dy Dy -9.8046 9.8477 'International Tables Vol C Tables 4.2.6.8 and 6.1.1.4'

loop_
_geom_angle_atom_site_label_1
_geom_angle_atom_site_label_2
_geom_angle_atom_site_label_3
_geom_angle
_geom_angle_site_symmetry_1
_geom_angle_site_symmetry_3
_geom_angle_publ_flag
O3 Dy1 O4 74.3(3) . . ?
O3 Dy1 O8 80.3(3) . . ?
O3 Dy1 O12 147.5(3) . . ?
O3 Dy1 O15 71.3(2) . . ?
O3 Dy1 O16 137.2(2) . . ?
O4 Dy1 O8 73.3(3) . . ?
O4 Dy1 O12 117.2(3) . . ?
O4 Dy1 O16 77.5(3) . . ?
O7 Dy1 O3 73.7(3) . . ?
O7 Dy1 O4 137.2(3) . . ?
O7 Dy1 O8 74.0(3) . . ?
O7 Dy1 O12 79.3(3) . . ?
O7 Dy1 O15 114.2(3) . . ?
O7 Dy1 O16 144.2(3) . . ?
O8 Dy1 O12 75.1(3) . . ?
O8 Dy1 O16 121.0(3) . . ?
O11 Dy1 O3 112.6(3) . . ?
O11 Dy1 O4 148.1(3) . . ?
O11 Dy1 O7 71.9(3) . . ?
O11 Dy1 O8 137.6(3) . . ?
O11 Dy1 O12 74.6(3) . . ?
O11 Dy1 O15 73.0(3) . . ?
O11 Dy1 O16 77.8(3) . . ?
O15 Dy1 O4 80.8(3) . . ?
O15 Dy1 O8 145.7(3) . . ?
O15 Dy1 O12 138.0(3) . . ?
O15 Dy1 O16 73.0(3) . . ?
O16 Dy1 O12 74.7(3) . . ?
O1 Dy2 O13 74.2(3) . . ?
O2 Dy2 O1 73.5(3) . . ?
O2 Dy2 O5 137.5(3) . . ?
O2 Dy2 O9 147.0(3) . . ?
O2 Dy2 O13 81.3(3) . . ?
O2 Dy2 O14 72.1(3) . . ?
O5 Dy2 O1 75.9(3) . . ?
O5 Dy2 O9 74.8(3) . . ?
O5 Dy2 O13 117.5(3) . . ?
O5 Dy2 O14 146.9(3) . . ?
O6 Dy2 O1 80.1(3) . . ?
O6 Dy2 O2 72.6(3) . . ?
O6 Dy2 O5 73.7(3) . . ?
O6 Dy2 O9 136.4(3) . . ?
O6 Dy2 O13 147.5(3) . . ?
O6 Dy2 O14 113.9(3) . . ?
O9 Dy2 O1 119.8(3) . . ?
O9 Dy2 O13 74.8(3) . . ?
O9 Dy2 O14 79.6(3) . . ?
O10 Dy2 O1 148.4(3) . . ?
O10 Dy2 O2 111.1(3) . . ?
O10 Dy2 O5 81.7(3) . . ?
O10 Dy2 O6 72.3(3) . . ?
O10 Dy2 O9 74.1(3) . . ?
O10 Dy2 O13 136.9(3) . . ?
O10 Dy2 O14 71.2(3) . . ?
O14 Dy2 O1 136.1(3) . . ?
O14 Dy2 O13 74.4(3) . . ?
C57 N1 C59 111.6(14) . . ?
C61 N1 C57 108.4(13) . . ?
C61 N1 C59 116.3(14) . . ?
C63 N2 C65 127.4(18) . . ?
C63 N2 C67 99.5(16) . . ?
C65 N2 C67 103.8(16) . . ?
C2 O1 Dy2 130.2(7) . . ?
C4 O2 Dy2 137.6(7) . . ?
C11 O3 Dy1 136.1(7) . . ?
C13 O4 Dy1 132.1(8) . . ?
C16 O5 Dy2 130.2(8) . . ?
C18 O6 Dy2 135.0(7) . . ?
C25 O7 Dy1 135.5(8) . . ?
C27 O8 Dy1 127.5(8) . . ?
C30 O9 Dy2 129.9(8) . . ?
C32 O10 Dy2 137.6(7) . . ?
C39 O11 Dy1 134.8(7) . . ?
C41 O12 Dy1 128.7(8) . . ?
C44 O13 Dy2 126.1(7) . . ?
C46 O14 Dy2 134.3(7) . . ?
C53 O15 Dy1 135.8(7) . . ?
C55 O16 Dy1 129.6(7) . . ?
F1 C1 F2 103.0(8) . . ?
F1 C1 C2 115.8(10) . . ?
F2 C1 C2 112.1(10) . . ?
F3 C1 F1 106.6(9) . . ?
F3 C1 F2 103.1(9) . . ?
F3 C1 C2 114.9(10) . . ?
O1 C2 C1 112.3(10) . . ?
O1 C2 C3 130.9(10) . . ?
C3 C2 C1 116.5(11) . . ?
C2 C3 H3 118.9 . . ?
C2 C3 C4 122.2(11) . . ?
C4 C3 H3 118.9 . . ?
O2 C4 C3 123.4(11) . . ?
O2 C4 C5 117.4(10) . . ?
C3 C4 C5 119.2(11) . . ?
C6 C5 C4 123.1(10) . . ?
C10 C5 C4 118.5(10) . . ?
C10 C5 C6 118.3(10) . . ?
C5 C6 H6 120.3 . . ?
C7 C6 C5 119.4(11) . . ?
C7 C6 H6 120.3 . . ?
C6 C7 H7 119.3 . . ?
C8 C7 C6 121.3(10) . . ?
C8 C7 H7 119.3 . . ?
C7 C8 H8 119.8 . . ?
C7 C8 C9 120.3(11) . . ?
C9 C8 H8 119.8 . . ?
C8 C9 C11 123.3(10) . . ?
C10 C9 C8 117.3(10) . . ?
C10 C9 C11 119.5(10) . . ?
C5 C10 C9 123.2(11) . . ?
C5 C10 H10 118.4 . . ?
C9 C10 H10 118.4 . . ?
O3 C11 C9 116.7(9) . . ?
O3 C11 C12 122.1(11) . . ?
C12 C11 C9 121.1(10) . . ?
C11 C12 H12 117.5 . . ?
C13 C12 C11 125.0(12) . . ?
C13 C12 H12 117.5 . . ?
O4 C13 C12 128.5(12) . . ?
O4 C13 C14 113.8(12) . . ?
C12 C13 C14 117.7(13) . . ?
F4 C14 F5 100.4(15) . . ?
F4 C14 C13 118.1(14) . . ?
F5 C14 C13 106.1(14) . . ?
F6 C14 F4 110.2(16) . . ?
F6 C14 F5 100.3(15) . . ?
F6 C14 C13 118.1(15) . . ?
F7 C15 F8 107.5(15) . . ?
F7 C15 F9 106.3(13) . . ?
F7 C15 C16 112.7(12) . . ?
F8 C15 F9 105.5(13) . . ?
F8 C15 C16 110.7(12) . . ?
F9 C15 C16 113.6(13) . . ?
O5 C16 C15 111.7(12) . . ?
O5 C16 C17 130.6(12) . . ?
C17 C16 C15 117.8(12) . . ?
C16 C17 H17 119.2 . . ?
C16 C17 C18 121.6(11) . . ?
C18 C17 H17 119.2 . . ?
O6 C18 C17 123.5(11) . . ?
O6 C18 C19 116.9(10) . . ?
C17 C18 C19 119.3(10) . . ?
C20 C19 C18 123.9(11) . . ?
C24 C19 C18 117.5(10) . . ?
C24 C19 C20 118.6(11) . . ?
C19 C20 H20 120.1 . . ?
C21 C20 C19 119.8(12) . . ?
C21 C20 H20 120.1 . . ?
C20 C21 H21 119.4 . . ?
C22 C21 C20 121.2(11) . . ?
C22 C21 H21 119.4 . . ?
C21 C22 H22 119.4 . . ?
C21 C22 C23 121.3(12) . . ?
C23 C22 H22 119.4 . . ?
C22 C23 C24 117.4(11) . . ?
C22 C23 C25 125.1(11) . . ?
C24 C23 C25 117.5(10) . . ?
C19 C24 C23 121.6(10) . . ?
C19 C24 H24 119.2 . . ?
C23 C24 H24 119.2 . . ?
O7 C25 C23 118.0(11) . . ?
O7 C25 C26 122.5(11) . . ?
C26 C25 C23 119.5(11) . . ?
C25 C26 H26 118.0 . . ?
C27 C26 C25 124.1(12) . . ?
C27 C26 H26 118.0 . . ?
O8 C27 C26 128.6(12) . . ?
O8 C27 C28 112.8(12) . . ?
C26 C27 C28 118.5(12) . . ?
F10 C28 F11 94.5(14) . . ?
F10 C28 C27 118.8(14) . . ?
F11 C28 C27 105.4(16) . . ?
F12 C28 F10 116.9(18) . . ?
F12 C28 F11 93.0(16) . . ?
F12 C28 C27 119.0(15) . . ?
F13 C29 F15 106.6(15) . . ?
F13 C29 C30 111.9(15) . . ?
F14 C29 F13 110.5(16) . . ?
F14 C29 F15 107.8(17) . . ?
F14 C29 C30 111.3(14) . . ?
F15 C29 C30 108.5(14) . . ?
O9 C30 C29 109.9(13) . . ?
O9 C30 C31 131.8(13) . . ?
C31 C30 C29 118.3(13) . . ?
C30 C31 H31 118.5 . . ?
C30 C31 C32 123.0(12) . . ?
C32 C31 H31 118.5 . . ?
O10 C32 C31 123.2(11) . . ?
O10 C32 C33 116.7(10) . . ?
C31 C32 C33 120.1(11) . . ?
C34 C33 C32 123.9(12) . . ?
C34 C33 C38 118.5(12) . . ?
C38 C33 C32 117.6(11) . . ?
C33 C34 H34 120.0 . . ?
C35 C34 C33 120.0(12) . . ?
C35 C34 H34 120.0 . . ?
C34 C35 H35 119.3 . . ?
C36 C35 C34 121.4(12) . . ?
C36 C35 H35 119.3 . . ?
C35 C36 H36 120.2 . . ?
C35 C36 C37 119.7(12) . . ?
C37 C36 H36 120.2 . . ?
C36 C37 C39 122.1(11) . . ?
C38 C37 C36 119.3(12) . . ?
C38 C37 C39 118.5(11) . . ?
C33 C38 H38 119.5 . . ?
C37 C38 C33 121.0(12) . . ?
C37 C38 H38 119.5 . . ?
O11 C39 C37 116.6(10) . . ?
O11 C39 C40 123.2(12) . . ?
C40 C39 C37 120.1(11) . . ?
C39 C40 H40 117.5 . . ?
C41 C40 C39 125.1(12) . . ?
C41 C40 H40 117.5 . . ?
O12 C41 C40 129.7(11) . . ?
O12 C41 C42 116.8(13) . . ?
C40 C41 C42 113.4(13) . . ?
F16 C42 F17 97.0(14) . . ?
F16 C42 F18 110.4(16) . . ?
F16 C42 C41 123.1(16) . . ?
F17 C42 C41 108.6(15) . . ?
F18 C42 F17 96.0(14) . . ?
F18 C42 C41 116.0(14) . . ?
F19 C43 C44 115.6(13) . . ?
F20 C43 F19 104.8(14) . . ?
F20 C43 C44 110.1(14) . . ?
F21 C43 F19 106.1(13) . . ?
F21 C43 F20 107.2(14) . . ?
F21 C43 C44 112.5(13) . . ?
O13 C44 C43 112.5(11) . . ?
O13 C44 C45 131.0(11) . . ?
C45 C44 C43 116.5(11) . . ?
C44 C45 H45 118.2 . . ?
C44 C45 C46 123.6(11) . . ?
C46 C45 H45 118.2 . . ?
O14 C46 C45 123.7(11) . . ?
O14 C46 C47 117.6(10) . . ?
C45 C46 C47 118.6(10) . . ?
C48 C47 C46 123.6(10) . . ?
C52 C47 C46 117.3(10) . . ?
C52 C47 C48 119.2(11) . . ?
C47 C48 H48 119.7 . . ?
C49 C48 C47 120.5(11) . . ?
C49 C48 H48 119.7 . . ?
C48 C49 H49 119.7 . . ?
C48 C49 C50 120.5(10) . . ?
C50 C49 H49 119.7 . . ?
C49 C50 H50 120.7 . . ?
C51 C50 C49 118.7(11) . . ?
C51 C50 H50 120.7 . . ?
C50 C51 C52 119.8(10) . . ?
C50 C51 C53 122.1(11) . . ?
C52 C51 C53 118.1(9) . . ?
C47 C52 C51 121.2(10) . . ?
C47 C52 H52 119.4 . . ?
C51 C52 H52 119.4 . . ?
O15 C53 C51 115.4(10) . . ?
O15 C53 C54 124.6(10) . . ?
C54 C53 C51 120.0(10) . . ?
C53 C54 H54 119.1 . . ?
C55 C54 C53 121.8(11) . . ?
C55 C54 H54 119.1 . . ?
O16 C55 C54 129.7(11) . . ?
O16 C55 C56 113.3(11) . . ?
C54 C55 C56 117.0(12) . . ?
F22 C56 C55 112.7(11) . . ?
F23 C56 F22 105.2(11) . . ?
F23 C56 C55 113.1(13) . . ?
F24 C56 F22 106.9(14) . . ?
F24 C56 F23 108.9(13) . . ?
F24 C56 C55 109.7(11) . . ?
N1 C57 H57A 108.6 . . ?
N1 C57 H57B 108.6 . . ?
H57A C57 H57B 107.6 . . ?
C58 C57 N1 114.7(16) . . ?
C58 C57 H57A 108.6 . . ?
C58 C57 H57B 108.6 . . ?
C57 C58 H58A 109.5 . . ?
C57 C58 H58B 109.5 . . ?
C57 C58 H58C 109.5 . . ?
H58A C58 H58B 109.5 . . ?
H58A C58 H58C 109.5 . . ?
H58B C58 H58C 109.5 . . ?
N1 C59 H59A 109.8 . . ?
N1 C59 H59B 109.8 . . ?
N1 C59 C60 109.5(14) . . ?
H59A C59 H59B 108.2 . . ?
C60 C59 H59A 109.8 . . ?
C60 C59 H59B 109.8 . . ?
C59 C60 H60A 109.5 . . ?
C59 C60 H60B 109.5 . . ?
C59 C60 H60C 109.5 . . ?
H60A C60 H60B 109.5 . . ?
H60A C60 H60C 109.5 . . ?
H60B C60 H60C 109.5 . . ?
N1 C61 H61A 108.8 . . ?
N1 C61 H61B 108.8 . . ?
N1 C61 C62 113.7(16) . . ?
H61A C61 H61B 107.7 . . ?
C62 C61 H61A 108.8 . . ?
C62 C61 H61B 108.8 . . ?
C61 C62 H62A 109.5 . . ?
C61 C62 H62B 109.5 . . ?
C61 C62 H62C 109.5 . . ?
H62A C62 H62B 109.5 . . ?
H62A C62 H62C 109.5 . . ?
H62B C62 H62C 109.5 . . ?
N2 C63 H63A 111.0 . . ?
N2 C63 H63B 111.0 . . ?
N2 C63 C64 104.0(18) . . ?
H63A C63 H63B 109.0 . . ?
C64 C63 H63A 111.0 . . ?
C64 C63 H63B 111.0 . . ?
C63 C64 H64A 109.5 . . ?
C63 C64 H64B 109.5 . . ?
C63 C64 H64C 109.5 . . ?
H64A C64 H64B 109.5 . . ?
H64A C64 H64C 109.5 . . ?
H64B C64 H64C 109.5 . . ?
N2 C65 H65A 108.1 . . ?
N2 C65 H65B 108.1 . . ?
N2 C65 C66 116.7(15) . . ?
H65A C65 H65B 107.3 . . ?
C66 C65 H65A 108.1 . . ?
C66 C65 H65B 108.1 . . ?
C65 C66 H66A 109.5 . . ?
C65 C66 H66B 109.5 . . ?
C65 C66 H66C 109.5 . . ?
H66A C66 H66B 109.5 . . ?
H66A C66 H66C 109.5 . . ?
H66B C66 H66C 109.5 . . ?
N2 C67 H67A 109.2 . . ?
N2 C67 H67B 109.2 . . ?
H67A C67 H67B 107.9 . . ?
C68 C67 N2 112(2) . . ?
C68 C67 H67A 109.2 . . ?
C68 C67 H67B 109.2 . . ?
C67 C68 H68A 109.5 . . ?
C67 C68 H68B 109.5 . . ?
C67 C68 H68C 109.5 . . ?
H68A C68 H68B 109.5 . . ?
H68A C68 H68C 109.5 . . ?
H68B C68 H68C 109.5 . . ?

loop_
_geom_bond_atom_site_label_1
_geom_bond_atom_site_label_2
_geom_bond_distance
_geom_bond_site_symmetry_2
_geom_bond_publ_flag
Dy1 O3 2.330(7) . ?
Dy1 O4 2.342(8) . ?
Dy1 O7 2.321(7) . ?
Dy1 O8 2.346(8) . ?
Dy1 O11 2.315(8) . ?
Dy1 O12 2.398(7) . ?
Dy1 O15 2.337(7) . ?
Dy1 O16 2.363(8) . ?
Dy2 O1 2.361(8) . ?
Dy2 O2 2.329(7) . ?
Dy2 O5 2.338(8) . ?
Dy2 O6 2.328(7) . ?
Dy2 O9 2.352(8) . ?
Dy2 O10 2.317(8) . ?
Dy2 O13 2.394(7) . ?
Dy2 O14 2.354(7) . ?
F1 C1 1.304(9) . ?
F2 C1 1.341(9) . ?
F3 C1 1.299(9) . ?
F4 C14 1.271(18) . ?
F5 C14 1.38(2) . ?
F6 C14 1.213(18) . ?
F7 C15 1.265(16) . ?
F8 C15 1.304(17) . ?
F9 C15 1.326(16) . ?
F10 C28 1.229(18) . ?
F11 C28 1.36(2) . ?
F12 C28 1.186(17) . ?
F13 C29 1.312(18) . ?
F14 C29 1.29(2) . ?
F15 C29 1.332(18) . ?
F16 C42 1.191(17) . ?
F17 C42 1.335(19) . ?
F18 C42 1.249(18) . ?
F19 C43 1.329(16) . ?
F20 C43 1.320(19) . ?
F21 C43 1.297(16) . ?
F22 C56 1.343(15) . ?
F23 C56 1.314(15) . ?
F24 C56 1.283(15) . ?
N1 C57 1.493(19) . ?
N1 C59 1.509(18) . ?
N1 C61 1.47(2) . ?
N2 C63 1.39(2) . ?
N2 C65 1.446(19) . ?
N2 C67 1.68(3) . ?
O1 C2 1.259(14) . ?
O2 C4 1.235(13) . ?
O3 C11 1.267(12) . ?
O4 C13 1.241(14) . ?
O5 C16 1.237(13) . ?
O6 C18 1.263(12) . ?
O7 C25 1.263(13) . ?
O8 C27 1.280(14) . ?
O9 C30 1.267(15) . ?
O10 C32 1.243(13) . ?
O11 C39 1.255(13) . ?
O12 C41 1.249(14) . ?
O13 C44 1.263(12) . ?
O14 C46 1.237(12) . ?
O15 C53 1.238(12) . ?
O16 C55 1.251(14) . ?
C1 C2 1.522(9) . ?
C2 C3 1.362(16) . ?
C3 H3 0.9300 . ?
C3 C4 1.433(15) . ?
C4 C5 1.484(15) . ?
C5 C6 1.403(14) . ?
C5 C10 1.380(14) . ?
C6 H6 0.9300 . ?
C6 C7 1.383(14) . ?
C7 H7 0.9300 . ?
C7 C8 1.373(14) . ?
C8 H8 0.9300 . ?
C8 C9 1.410(15) . ?
C9 C10 1.384(14) . ?
C9 C11 1.481(14) . ?
C10 H10 0.9300 . ?
C11 C12 1.404(14) . ?
C12 H12 0.9300 . ?
C12 C13 1.388(16) . ?
C13 C14 1.505(18) . ?
C15 C16 1.558(17) . ?
C16 C17 1.374(16) . ?
C17 H17 0.9300 . ?
C17 C18 1.443(16) . ?
C18 C19 1.505(16) . ?
C19 C20 1.392(14) . ?
C19 C24 1.382(15) . ?
C20 H20 0.9300 . ?
C20 C21 1.381(16) . ?
C21 H21 0.9300 . ?
C21 C22 1.346(15) . ?
C22 H22 0.9300 . ?
C22 C23 1.393(14) . ?
C23 C24 1.405(15) . ?
C23 C25 1.465(15) . ?
C24 H24 0.9300 . ?
C25 C26 1.419(15) . ?
C26 H26 0.9300 . ?
C26 C27 1.369(16) . ?
C27 C28 1.529(19) . ?
C29 C30 1.59(2) . ?
C30 C31 1.336(17) . ?
C31 H31 0.9300 . ?
C31 C32 1.416(15) . ?
C32 C33 1.482(16) . ?
C33 C34 1.396(16) . ?
C33 C38 1.409(16) . ?
C34 H34 0.9300 . ?
C34 C35 1.394(16) . ?
C35 H35 0.9300 . ?
C35 C36 1.367(16) . ?
C36 H36 0.9300 . ?
C36 C37 1.409(16) . ?
C37 C38 1.389(15) . ?
C37 C39 1.491(16) . ?
C38 H38 0.9300 . ?
C39 C40 1.426(15) . ?
C40 H40 0.9300 . ?
C40 C41 1.350(16) . ?
C41 C42 1.487(16) . ?
C43 C44 1.527(17) . ?
C44 C45 1.368(16) . ?
C45 H45 0.9300 . ?
C45 C46 1.433(15) . ?
C46 C47 1.503(15) . ?
C47 C48 1.388(14) . ?
C47 C52 1.375(14) . ?
C48 H48 0.9300 . ?
C48 C49 1.365(15) . ?
C49 H49 0.9300 . ?
C49 C50 1.412(15) . ?
C50 H50 0.9300 . ?
C50 C51 1.385(14) . ?
C51 C52 1.387(15) . ?
C51 C53 1.505(15) . ?
C52 H52 0.9300 . ?
C53 C54 1.424(15) . ?
C54 H54 0.9300 . ?
C54 C55 1.364(15) . ?
C55 C56 1.538(17) . ?
C57 H57A 0.9700 . ?
C57 H57B 0.9700 . ?
C57 C58 1.45(2) . ?
C58 H58A 0.9600 . ?
C58 H58B 0.9600 . ?
C58 H58C 0.9600 . ?
C59 H59A 0.9700 . ?
C59 H59B 0.9700 . ?
C59 C60 1.66(2) . ?
C60 H60A 0.9600 . ?
C60 H60B 0.9600 . ?
C60 H60C 0.9600 . ?
C61 H61A 0.9700 . ?
C61 H61B 0.9700 . ?
C61 C62 1.51(2) . ?
C62 H62A 0.9600 . ?
C62 H62B 0.9600 . ?
C62 H62C 0.9600 . ?
C63 H63A 0.9700 . ?
C63 H63B 0.9700 . ?
C63 C64 1.60(3) . ?
C64 H64A 0.9600 . ?
C64 H64B 0.9600 . ?
C64 H64C 0.9600 . ?
C65 H65A 0.9700 . ?
C65 H65B 0.9700 . ?
C65 C66 1.52(2) . ?
C66 H66A 0.9600 . ?
C66 H66B 0.9600 . ?
C66 H66C 0.9600 . ?
C67 H67A 0.9700 . ?
C67 H67B 0.9700 . ?
C67 C68 1.35(3) . ?
C68 H68A 0.9600 . ?
C68 H68B 0.9600 . ?
C68 H68C 0.9600 . ?

loop_
_geom_torsion_atom_site_label_1
_geom_torsion_atom_site_label_2
_geom_torsion_atom_site_label_3
_geom_torsion_atom_site_label_4
_geom_torsion
_geom_torsion_site_symmetry_1
_geom_torsion_site_symmetry_2
_geom_torsion_site_symmetry_3
_geom_torsion_site_symmetry_4
_geom_torsion_publ_flag
Dy1 O3 C11 C9 -163.3(7) . . . . ?
Dy1 O3 C11 C12 14.3(16) . . . . ?
Dy1 O4 C13 C12 -3(2) . . . . ?
Dy1 O4 C13 C14 175.4(10) . . . . ?
Dy1 O7 C25 C23 -162.9(7) . . . . ?
Dy1 O7 C25 C26 14.4(17) . . . . ?
Dy1 O8 C27 C26 -30.1(18) . . . . ?
Dy1 O8 C27 C28 146.5(10) . . . . ?
Dy1 O11 C39 C37 -160.7(7) . . . . ?
Dy1 O11 C39 C40 17.5(18) . . . . ?
Dy1 O12 C41 C40 -13(2) . . . . ?
Dy1 O12 C41 C42 161.8(10) . . . . ?
Dy1 O15 C53 C51 -162.5(7) . . . . ?
Dy1 O15 C53 C54 15.2(19) . . . . ?
Dy1 O16 C55 C54 -27.4(19) . . . . ?
Dy1 O16 C55 C56 152.7(8) . . . . ?
Dy2 O1 C2 C1 158.5(8) . . . . ?
Dy2 O1 C2 C3 -15(2) . . . . ?
Dy2 O2 C4 C3 11.1(18) . . . . ?
Dy2 O2 C4 C5 -166.6(7) . . . . ?
Dy2 O5 C16 C15 158.5(9) . . . . ?
Dy2 O5 C16 C17 -21(2) . . . . ?
Dy2 O6 C18 C17 14.4(18) . . . . ?
Dy2 O6 C18 C19 -159.4(7) . . . . ?
Dy2 O9 C30 C29 176.5(9) . . . . ?
Dy2 O9 C30 C31 -1(2) . . . . ?
Dy2 O10 C32 C31 8.6(18) . . . . ?
Dy2 O10 C32 C33 -168.9(7) . . . . ?
Dy2 O13 C44 C43 153.9(10) . . . . ?
Dy2 O13 C44 C45 -25(2) . . . . ?
Dy2 O14 C46 C45 17.4(18) . . . . ?
Dy2 O14 C46 C47 -160.2(7) . . . . ?
F1 C1 C2 O1 28.0(16) . . . . ?
F1 C1 C2 C3 -157.8(11) . . . . ?
F2 C1 C2 O1 -89.8(13) . . . . ?
F2 C1 C2 C3 84.5(14) . . . . ?
F3 C1 C2 O1 152.9(12) . . . . ?
F3 C1 C2 C3 -32.8(16) . . . . ?
F7 C15 C16 O5 60.9(17) . . . . ?
F7 C15 C16 C17 -119.3(15) . . . . ?
F8 C15 C16 O5 -59.6(17) . . . . ?
F8 C15 C16 C17 120.3(15) . . . . ?
F9 C15 C16 O5 -178.1(12) . . . . ?
F9 C15 C16 C17 2(2) . . . . ?
F13 C29 C30 O9 179.0(14) . . . . ?
F13 C29 C30 C31 -3(2) . . . . ?
F14 C29 C30 O9 -56.8(18) . . . . ?
F14 C29 C30 C31 121.3(16) . . . . ?
F15 C29 C30 O9 61.7(18) . . . . ?
F15 C29 C30 C31 -120.2(16) . . . . ?
F19 C43 C44 O13 165.4(13) . . . . ?
F19 C43 C44 C45 -15(2) . . . . ?
F20 C43 C44 O13 -76.1(16) . . . . ?
F20 C43 C44 C45 103.2(15) . . . . ?
F21 C43 C44 O13 43(2) . . . . ?
F21 C43 C44 C45 -137.4(14) . . . . ?
O1 C2 C3 C4 4(2) . . . . ?
O2 C4 C5 C6 -148.4(10) . . . . ?
O2 C4 C5 C10 32.0(14) . . . . ?
O3 C11 C12 C13 0.6(19) . . . . ?
O4 C13 C14 F4 -171.0(16) . . . . ?
O4 C13 C14 F5 77.4(17) . . . . ?
O4 C13 C14 F6 -34(2) . . . . ?
O5 C16 C17 C18 1(2) . . . . ?
O6 C18 C19 C20 -149.0(11) . . . . ?
O6 C18 C19 C24 29.7(16) . . . . ?
O7 C25 C26 C27 1.8(19) . . . . ?
O8 C27 C28 F10 -160.5(16) . . . . ?
O8 C27 C28 F11 95.4(15) . . . . ?
O8 C27 C28 F12 -7(3) . . . . ?
O9 C30 C31 C32 -1(2) . . . . ?
O10 C32 C33 C34 -151.6(11) . . . . ?
O10 C32 C33 C38 26.6(15) . . . . ?
O11 C39 C40 C41 0(2) . . . . ?
O12 C41 C42 F16 -158.0(18) . . . . ?
O12 C41 C42 F17 90.1(17) . . . . ?
O12 C41 C42 F18 -17(2) . . . . ?
O13 C44 C45 C46 6(2) . . . . ?
O14 C46 C47 C48 -148.7(12) . . . . ?
O14 C46 C47 C52 32.2(16) . . . . ?
O15 C53 C54 C55 -4(2) . . . . ?
O16 C55 C56 F22 160.2(11) . . . . ?
O16 C55 C56 F23 40.9(16) . . . . ?
O16 C55 C56 F24 -80.9(16) . . . . ?
C1 C2 C3 C4 -168.9(11) . . . . ?
C2 C3 C4 O2 -1.3(19) . . . . ?
C2 C3 C4 C5 176.3(11) . . . . ?
C3 C4 C5 C6 33.8(15) . . . . ?
C3 C4 C5 C10 -145.8(10) . . . . ?
C4 C5 C6 C7 177.5(9) . . . . ?
C4 C5 C10 C9 -177.8(9) . . . . ?
C5 C6 C7 C8 0.4(16) . . . . ?
C6 C5 C10 C9 2.6(15) . . . . ?
C6 C7 C8 C9 2.5(16) . . . . ?
C7 C8 C9 C10 -2.8(15) . . . . ?
C7 C8 C9 C11 177.3(9) . . . . ?
C8 C9 C10 C5 0.2(15) . . . . ?
C8 C9 C11 O3 -156.4(10) . . . . ?
C8 C9 C11 C12 26.0(16) . . . . ?
C9 C11 C12 C13 178.1(11) . . . . ?
C10 C5 C6 C7 -2.9(15) . . . . ?
C10 C9 C11 O3 23.7(14) . . . . ?
C10 C9 C11 C12 -153.9(10) . . . . ?
C11 C9 C10 C5 -179.9(9) . . . . ?
C11 C12 C13 O4 -6(2) . . . . ?
C11 C12 C13 C14 175.7(13) . . . . ?
C12 C13 C14 F4 8(2) . . . . ?
C12 C13 C14 F5 -104.1(16) . . . . ?
C12 C13 C14 F6 144.5(17) . . . . ?
C15 C16 C17 C18 -179.1(12) . . . . ?
C16 C17 C18 O6 3(2) . . . . ?
C16 C17 C18 C19 177.1(11) . . . . ?
C17 C18 C19 C20 36.9(17) . . . . ?
C17 C18 C19 C24 -144.4(11) . . . . ?
C18 C19 C20 C21 175.8(11) . . . . ?
C18 C19 C24 C23 -174.8(10) . . . . ?
C19 C20 C21 C22 -0.5(19) . . . . ?
C20 C19 C24 C23 4.0(17) . . . . ?
C20 C21 C22 C23 2.8(19) . . . . ?
C21 C22 C23 C24 -1.7(17) . . . . ?
C21 C22 C23 C25 175.7(11) . . . . ?
C22 C23 C24 C19 -1.8(17) . . . . ?
C22 C23 C25 O7 -141.6(11) . . . . ?
C22 C23 C25 C26 41.0(17) . . . . ?
C23 C25 C26 C27 179.0(11) . . . . ?
C24 C19 C20 C21 -2.8(18) . . . . ?
C24 C23 C25 O7 35.7(15) . . . . ?
C24 C23 C25 C26 -141.6(11) . . . . ?
C25 C23 C24 C19 -179.3(10) . . . . ?
C25 C26 C27 O8 8(2) . . . . ?
C25 C26 C27 C28 -168.7(13) . . . . ?
C26 C27 C28 F10 16(3) . . . . ?
C26 C27 C28 F11 -87.7(17) . . . . ?
C26 C27 C28 F12 170.0(19) . . . . ?
C29 C30 C31 C32 -178.1(12) . . . . ?
C30 C31 C32 O10 -3(2) . . . . ?
C30 C31 C32 C33 174.6(12) . . . . ?
C31 C32 C33 C34 30.8(17) . . . . ?
C31 C32 C33 C38 -151.0(11) . . . . ?
C32 C33 C34 C35 177.6(11) . . . . ?
C32 C33 C38 C37 -179.5(10) . . . . ?
C33 C34 C35 C36 1.2(19) . . . . ?
C34 C33 C38 C37 -1.2(17) . . . . ?
C34 C35 C36 C37 -0.1(19) . . . . ?
C35 C36 C37 C38 -1.6(17) . . . . ?
C35 C36 C37 C39 -178.4(10) . . . . ?
C36 C37 C38 C33 2.3(17) . . . . ?
C36 C37 C39 O11 -150.5(11) . . . . ?
C36 C37 C39 C40 31.3(17) . . . . ?
C37 C39 C40 C41 178.3(12) . . . . ?
C38 C33 C34 C35 -0.6(18) . . . . ?
C38 C37 C39 O11 32.7(15) . . . . ?
C38 C37 C39 C40 -145.6(12) . . . . ?
C39 C37 C38 C33 179.2(10) . . . . ?
C39 C40 C41 O12 -2(2) . . . . ?
C39 C40 C41 C42 -176.2(13) . . . . ?
C40 C41 C42 F16 17(3) . . . . ?
C40 C41 C42 F17 -94.6(17) . . . . ?
C40 C41 C42 F18 158.8(16) . . . . ?
C43 C44 C45 C46 -173.3(13) . . . . ?
C44 C45 C46 O14 0(2) . . . . ?
C44 C45 C46 C47 177.5(12) . . . . ?
C45 C46 C47 C48 33.6(18) . . . . ?
C45 C46 C47 C52 -145.5(11) . . . . ?
C46 C47 C48 C49 177.3(12) . . . . ?
C46 C47 C52 C51 -176.6(11) . . . . ?
C47 C48 C49 C50 0(2) . . . . ?
C48 C47 C52 C51 4.3(18) . . . . ?
C48 C49 C50 C51 2.5(19) . . . . ?
C49 C50 C51 C52 -1.9(18) . . . . ?
C49 C50 C51 C53 175.8(11) . . . . ?
C50 C51 C52 C47 -1.5(18) . . . . ?
C50 C51 C53 O15 -144.0(12) . . . . ?
C50 C51 C53 C54 38.3(17) . . . . ?
C51 C53 C54 C55 173.1(11) . . . . ?
C52 C47 C48 C49 -3.6(19) . . . . ?
C52 C51 C53 O15 33.8(16) . . . . ?
C52 C51 C53 C54 -144.0(12) . . . . ?
C53 C51 C52 C47 -179.3(11) . . . . ?
C53 C54 C55 O16 12(2) . . . . ?
C53 C54 C55 C56 -168.3(11) . . . . ?
C54 C55 C56 F22 -19.7(18) . . . . ?
C54 C55 C56 F23 -139.0(12) . . . . ?
C54 C55 C56 F24 99.2(15) . . . . ?
C57 N1 C59 C60 -64.7(18) . . . . ?
C57 N1 C61 C62 -176.6(16) . . . . ?
C59 N1 C57 C58 -159.1(15) . . . . ?
C59 N1 C61 C62 57(2) . . . . ?
C61 N1 C57 C58 72(2) . . . . ?
C61 N1 C59 C60 60(2) . . . . ?
C63 N2 C65 C66 -43(3) . . . . ?
C63 N2 C67 C68 -80(2) . . . . ?
C65 N2 C63 C64 -65(2) . . . . ?
C65 N2 C67 C68 148(2) . . . . ?
C67 N2 C63 C64 179.6(15) . . . . ?
C67 N2 C65 C66 71(2) . . . . ?
